data_1576266
loop_
_publ_author_name
'Zou, Bo'
'Chen, Xiaolin'
'Liu, Haoran'
'Wen, Sijie'
'Huang, Jieqing'
'Wei, Hengshan'
'Huang, Jinqing'
'Gu, Yu-Cheng'
'Xu, Bingjia'
'Fan, Jun'
'Jiang, Hua-Wei'

_publ_section_title
;
 Macrocyclic Geminal Diols: Synthesis, Structures, Stability and
 Photophysical Properties
;
_journal_name_full 'Chemical Science'
_journal_paper_doi 10.1039/D5SC08216A
_journal_year 2025
_chemical_absolute_configuration unk
_chemical_formula_sum 'C30 H24 O4'
_chemical_formula_weight 448.49
_chemical_name_common 2dbts-[1,1][2]PCP
_space_group_crystal_system orthorhombic
_space_group_IT_number 29
_space_group_name_Hall 'P 2c -2ac'
_space_group_name_H-M_alt 'P c a 21'
_atom_sites_solution_hydrogens geom
_audit_creation_method SHELXL-2013
_audit_update_record
;
2025-08-11 deposited with the CCDC.	2025-11-12 downloaded from the CCDC.
;
_cell_angle_alpha 90
_cell_angle_beta 90
_cell_angle_gamma 90
_cell_formula_units_Z 4
_cell_length_a 15.7797(4)
_cell_length_b 11.4128(3)
_cell_length_c 12.1013(2)
_cell_measurement_reflns_used 9522
_cell_measurement_temperature 293(2)
_cell_measurement_theta_max 55.022
_cell_measurement_theta_min 5.544
_cell_volume 2179.33(9)
_computing_cell_refinement 'Bruker SAINT'
_computing_data_collection 'Bruker APEX2'
_computing_data_reduction 'Bruker SAINT'
_computing_molecular_graphics 'Bruker SHELXTL'
_computing_publication_material 'Bruker SHELXTL'
_computing_structure_refinement 'SHELXL-2013 (Sheldrick, 2013)'
_computing_structure_solution 'SHELXS-97 (Sheldrick 2008)'
_diffrn_ambient_temperature 293(2)
_diffrn_measured_fraction_theta_full 0.993
_diffrn_measured_fraction_theta_max 0.993
_diffrn_measurement_device_type 'Bruker APEX-II CCD'
_diffrn_measurement_method '\f and \w scans'
_diffrn_radiation_type MoK\a
_diffrn_radiation_wavelength 0.71073
_diffrn_reflns_av_R_equivalents 0.0323
_diffrn_reflns_av_unetI/netI 0.0276
_diffrn_reflns_Laue_measured_fraction_full 0.993
_diffrn_reflns_Laue_measured_fraction_max 0.993
_diffrn_reflns_limit_h_max 19
_diffrn_reflns_limit_h_min -19
_diffrn_reflns_limit_k_max 14
_diffrn_reflns_limit_k_min -14
_diffrn_reflns_limit_l_max 14
_diffrn_reflns_limit_l_min -14
_diffrn_reflns_number 18843
_diffrn_reflns_point_group_measured_fraction_full 0.992
_diffrn_reflns_point_group_measured_fraction_max 0.993
_diffrn_reflns_theta_full 25.242
_diffrn_reflns_theta_max 25.999
_diffrn_reflns_theta_min 1.784
_exptl_absorpt_coefficient_mu 0.090
_exptl_absorpt_correction_T_max 0.7456
_exptl_absorpt_correction_T_min 0.6908
_exptl_absorpt_correction_type multi-scan
_exptl_absorpt_process_details sadabs
_exptl_crystal_colour colorless
_exptl_crystal_density_diffrn 1.367
_exptl_crystal_description prismatic
_exptl_crystal_F_000 944
_exptl_crystal_size_max 0.170
_exptl_crystal_size_mid 0.140
_exptl_crystal_size_min 0.120
_refine_diff_density_max 0.209
_refine_diff_density_min -0.146
_refine_diff_density_rms 0.033
_refine_ls_abs_structure_details
; 
 Flack x determined using 1698 quotients [(I+)-(I-)]/[(I+)+(I-)] 
 (Parsons and Flack (2004), Acta Cryst. A60, s61). 
;
_refine_ls_abs_structure_Flack 0.4(4)
_refine_ls_extinction_method none
_refine_ls_goodness_of_fit_ref 1.044
_refine_ls_hydrogen_treatment constr
_refine_ls_matrix_type full
_refine_ls_number_parameters 307
_refine_ls_number_reflns 4249
_refine_ls_number_restraints 1
_refine_ls_restrained_S_all 1.043
_refine_ls_R_factor_all 0.0420
_refine_ls_R_factor_gt 0.0372
_refine_ls_shift/su_max 0.000
_refine_ls_shift/su_mean 0.000
_refine_ls_structure_factor_coef Fsqd
_refine_ls_weighting_details 'w=1/[\s^2^(Fo^2^)+(0.0565P)^2^+0.3065P] where P=(Fo^2^+2Fc^2^)/3'
_refine_ls_weighting_scheme calc
_refine_ls_wR_factor_gt 0.0944
_refine_ls_wR_factor_ref 0.0990
_reflns_Friedel_coverage 0.899
_reflns_Friedel_fraction_full 0.991
_reflns_Friedel_fraction_max 0.992
_reflns_number_gt 3890
_reflns_number_total 4249
_reflns_threshold_expression 'I > 2\s(I)'
_cod_data_source_file d5sc08216a2.cif
_cod_data_source_block d8v22018
_cod_database_code 1576266
_shelx_space_group_comment
; 
The symmetry employed for this shelxl refinement is uniquely defined 
by the following loop, which should always be used as a source of 
symmetry information in preference to the above space-group names. 
They are only intended as comments. 
;
_shelx_estimated_absorpt_t_min 0.985
_shelx_estimated_absorpt_t_max 0.989
_shelxl_version_number 2013-4

loop_
_space_group_symop_operation_xyz
'x, y, z'
'-x, -y, z+1/2'
'x+1/2, -y, z'
'-x+1/2, y, z+1/2'

loop_
_atom_site_label
_atom_site_type_symbol
_atom_site_fract_x
_atom_site_fract_y
_atom_site_fract_z
_atom_site_U_iso_or_equiv
_atom_site_adp_type
_atom_site_occupancy
_atom_site_site_symmetry_order
_atom_site_calc_flag
_atom_site_refinement_flags_posn
_atom_site_refinement_flags_adp
_atom_site_refinement_flags_occupancy
_atom_site_disorder_assembly
_atom_site_disorder_group
O1 O 0.53534(12) 1.12862(16) 0.59909(17) 0.0411(5) Uani 1 1 d . . . . .
O2 O 0.44366(13) 1.10862(17) 0.74125(17) 0.0421(5) Uani 1 1 d . . . . .
O3 O 0.30312(12) 0.37719(16) 0.25791(16) 0.0387(5) Uani 1 1 d . . . . .
O4 O 0.21618(11) 0.35280(16) 0.40343(18) 0.0397(5) Uani 1 1 d . . . . .
C1 C 0.5057(2) 1.2449(3) 0.6227(3) 0.0494(8) Uani 1 1 d . . . . .
H1A H 0.4678 1.2726 0.5653 0.059 Uiso 1 1 calc R U . . .
H1B H 0.5527 1.2992 0.6297 0.059 Uiso 1 1 calc R U . . .
C2 C 0.4598(3) 1.2312(3) 0.7306(4) 0.0639(11) Uani 1 1 d . . . . .
H2A H 0.4946 1.2589 0.7913 0.077 Uiso 1 1 calc R U . . .
H2B H 0.4072 1.2750 0.7300 0.077 Uiso 1 1 calc R U . . .
C3 C 0.47013(17) 1.0562(2) 0.6410(2) 0.0346(6) Uani 1 1 d . . . . .
C4 C 0.39562(17) 1.0417(2) 0.5590(2) 0.0334(6) Uani 1 1 d . . . . .
C5 C 0.41257(18) 1.0241(2) 0.4481(2) 0.0401(6) Uani 1 1 d . . . . .
H5 H 0.4611 1.0566 0.4171 0.048 Uiso 1 1 calc R U . . .
C6 C 0.35862(19) 0.9589(2) 0.3828(2) 0.0405(7) Uani 1 1 d . . . . .
H6 H 0.3712 0.9483 0.3084 0.049 Uiso 1 1 calc R U . . .
C7 C 0.28509(15) 0.9083(2) 0.4270(2) 0.0323(6) Uani 1 1 d . . . . .
C8 C 0.26065(18) 0.9469(2) 0.5319(2) 0.0356(6) Uani 1 1 d . . . . .
H8 H 0.2067 0.9293 0.5580 0.043 Uiso 1 1 calc R U . . .
C9 C 0.31549(17) 1.0109(2) 0.5974(3) 0.0347(6) Uani 1 1 d . . . . .
H9 H 0.2987 1.0336 0.6679 0.042 Uiso 1 1 calc R U . . .
C10 C 0.25162(17) 0.7959(2) 0.3809(2) 0.0335(6) Uani 1 1 d . . . . .
C11 C 0.28635(19) 0.7456(2) 0.2858(2) 0.0401(7) Uani 1 1 d . . . . .
H11 H 0.3103 0.7939 0.2323 0.048 Uiso 1 1 calc R U . . .
C12 C 0.28596(19) 0.6255(2) 0.2694(2) 0.0394(7) Uani 1 1 d . . . . .
H12 H 0.3106 0.5939 0.2062 0.047 Uiso 1 1 calc R U . . .
C13 C 0.2487(2) 0.5519(2) 0.3475(2) 0.0339(6) Uani 1 1 d . . . . .
C14 C 0.20034(16) 0.6034(2) 0.4297(3) 0.0407(7) Uani 1 1 d . . . . .
H14 H 0.1665 0.5566 0.4745 0.049 Uiso 1 1 calc R U . . .
C15 C 0.20163(17) 0.7228(3) 0.4463(3) 0.0416(7) Uani 1 1 d . . . . .
H15 H 0.1686 0.7553 0.5021 0.050 Uiso 1 1 calc R U . . .
C16 C 0.27952(17) 0.4272(2) 0.3601(2) 0.0339(6) Uani 1 1 d . . . . .
C17 C 0.3002(2) 0.2535(3) 0.2755(3) 0.0554(9) Uani 1 1 d . . . . .
H17A H 0.3567 0.2225 0.2873 0.066 Uiso 1 1 calc R U . . .
H17B H 0.2752 0.2142 0.2123 0.066 Uiso 1 1 calc R U . . .
C18 C 0.2461(2) 0.2365(2) 0.3770(3) 0.0444(7) Uani 1 1 d . . . . .
H18A H 0.1991 0.1842 0.3618 0.053 Uiso 1 1 calc R U . . .
H18B H 0.2793 0.2045 0.4374 0.053 Uiso 1 1 calc R U . . .
C19 C 0.35597(16) 0.4412(2) 0.4389(2) 0.0312(5) Uani 1 1 d . . . . .
C20 C 0.34216(18) 0.4505(2) 0.5523(2) 0.0363(6) Uani 1 1 d . . . . .
H20 H 0.2958 0.4134 0.5843 0.044 Uiso 1 1 calc R U . . .
C21 C 0.39710(17) 0.5146(2) 0.6170(2) 0.0358(6) Uani 1 1 d . . . . .
H21 H 0.3883 0.5177 0.6929 0.043 Uiso 1 1 calc R U . . .
C22 C 0.46596(16) 0.5752(2) 0.5711(2) 0.0321(6) Uani 1 1 d . . . . .
C23 C 0.48732(17) 0.5448(2) 0.4624(2) 0.0338(6) Uani 1 1 d . . . . .
H23 H 0.5392 0.5688 0.4337 0.041 Uiso 1 1 calc R U . . .
C24 C 0.43335(17) 0.4802(2) 0.3975(3) 0.0349(6) Uani 1 1 d . . . . .
H24 H 0.4486 0.4623 0.3252 0.042 Uiso 1 1 calc R U . . .
C25 C 0.49676(16) 0.6871(2) 0.6206(2) 0.0327(5) Uani 1 1 d . . . . .
C26 C 0.45354(18) 0.7382(2) 0.7099(2) 0.0374(6) Uani 1 1 d . . . . .
H26 H 0.4237 0.6905 0.7585 0.045 Uiso 1 1 calc R U . . .
C27 C 0.45446(18) 0.8580(2) 0.7269(2) 0.0377(6) Uani 1 1 d . . . . .
H27 H 0.4247 0.8898 0.7861 0.045 Uiso 1 1 calc R U . . .
C28 C 0.49921(18) 0.9307(2) 0.6568(2) 0.0345(6) Uani 1 1 d . . . . .
C29 C 0.55368(18) 0.8793(2) 0.5806(3) 0.0392(7) Uani 1 1 d . . . . .
H29 H 0.5911 0.9261 0.5408 0.047 Uiso 1 1 calc R U . . .
C30 C 0.55296(16) 0.7598(2) 0.5631(3) 0.0387(6) Uani 1 1 d . . . . .
H30 H 0.5904 0.7271 0.5124 0.046 Uiso 1 1 calc R U . . .

loop_
_atom_site_aniso_label
_atom_site_aniso_U_11
_atom_site_aniso_U_22
_atom_site_aniso_U_33
_atom_site_aniso_U_23
_atom_site_aniso_U_13
_atom_site_aniso_U_12
O1 0.0354(10) 0.0296(9) 0.0584(13) -0.0025(9) 0.0044(9) -0.0059(8)
O2 0.0503(12) 0.0354(10) 0.0406(11) -0.0104(9) 0.0025(9) -0.0015(9)
O3 0.0476(12) 0.0346(10) 0.0339(11) -0.0072(8) 0.0014(9) -0.0019(8)
O4 0.0349(10) 0.0327(10) 0.0516(12) -0.0029(9) 0.0065(9) -0.0053(8)
C1 0.0448(17) 0.0333(14) 0.070(2) -0.0029(15) 0.0028(16) -0.0034(12)
C2 0.075(2) 0.0365(17) 0.080(3) -0.0135(18) 0.026(2) 0.0003(16)
C3 0.0345(14) 0.0324(14) 0.0370(15) -0.0034(11) 0.0042(12) -0.0037(11)
C4 0.0357(14) 0.0259(12) 0.0388(14) 0.0003(11) 0.0000(11) 0.0017(10)
C5 0.0403(15) 0.0429(16) 0.0373(15) 0.0027(12) 0.0064(12) -0.0062(12)
C6 0.0431(17) 0.0450(16) 0.0333(15) 0.0019(12) 0.0008(12) -0.0019(13)
C7 0.0321(13) 0.0306(12) 0.0340(13) 0.0040(11) -0.0046(10) 0.0050(10)
C8 0.0307(14) 0.0329(13) 0.0432(16) -0.0008(11) 0.0038(11) 0.0028(11)
C9 0.0331(14) 0.0329(13) 0.0381(16) -0.0035(11) 0.0059(13) 0.0039(11)
C10 0.0298(12) 0.0342(13) 0.0364(14) 0.0010(12) -0.0070(10) 0.0057(11)
C11 0.0549(18) 0.0336(14) 0.0318(15) 0.0072(11) -0.0024(12) -0.0004(12)
C12 0.0529(17) 0.0362(15) 0.0290(15) -0.0022(11) -0.0017(12) 0.0003(12)
C13 0.0337(13) 0.0333(13) 0.0348(14) -0.0021(11) -0.0070(11) -0.0015(11)
C14 0.0320(14) 0.0366(14) 0.0535(18) -0.0068(13) 0.0025(12) -0.0040(11)
C15 0.0335(14) 0.0402(15) 0.0512(17) -0.0067(13) 0.0070(12) 0.0000(12)
C16 0.0352(14) 0.0329(14) 0.0334(14) -0.0034(11) 0.0039(11) -0.0037(11)
C17 0.062(2) 0.0343(16) 0.070(2) -0.0116(15) 0.0155(17) -0.0020(14)
C18 0.0418(15) 0.0311(13) 0.0604(19) -0.0007(13) 0.0017(14) -0.0024(13)
C19 0.0312(13) 0.0287(12) 0.0338(13) -0.0005(10) 0.0022(11) 0.0022(10)
C20 0.0369(14) 0.0344(14) 0.0375(14) 0.0042(11) 0.0038(11) -0.0049(11)
C21 0.0400(15) 0.0399(14) 0.0274(13) 0.0017(11) 0.0009(12) -0.0007(11)
C22 0.0298(13) 0.0291(12) 0.0373(13) 0.0020(11) -0.0030(10) 0.0039(10)
C23 0.0265(13) 0.0371(14) 0.0377(14) 0.0002(11) 0.0034(11) 0.0013(11)
C24 0.0327(14) 0.0390(14) 0.0330(16) -0.0040(11) 0.0037(13) 0.0031(11)
C25 0.0298(12) 0.0349(13) 0.0335(13) 0.0010(11) -0.0055(11) 0.0049(11)
C26 0.0470(17) 0.0354(14) 0.0299(14) 0.0028(11) -0.0004(11) -0.0007(12)
C27 0.0422(16) 0.0389(15) 0.0322(15) -0.0021(12) -0.0014(11) 0.0001(12)
C28 0.0340(14) 0.0335(14) 0.0359(14) -0.0046(11) -0.0039(11) -0.0024(11)
C29 0.0325(14) 0.0343(14) 0.0509(18) -0.0025(12) 0.0011(12) -0.0034(11)
C30 0.0278(13) 0.0393(15) 0.0489(16) -0.0074(12) 0.0057(12) -0.0004(11)

loop_
_atom_type_symbol
_atom_type_description
_atom_type_scat_dispersion_real
_atom_type_scat_dispersion_imag
_atom_type_scat_source
C C 0.0033 0.0016 'International Tables Vol C Tables 4.2.6.8 and 6.1.1.4'
H H 0.0000 0.0000 'International Tables Vol C Tables 4.2.6.8 and 6.1.1.4'
O O 0.0106 0.0060 'International Tables Vol C Tables 4.2.6.8 and 6.1.1.4'

loop_
_geom_angle_atom_site_label_1
_geom_angle_atom_site_label_2
_geom_angle_atom_site_label_3
_geom_angle
_geom_angle_site_symmetry_1
_geom_angle_site_symmetry_3
_geom_angle_publ_flag
C3 O1 C1 103.4(2) . . ?
C3 O2 C2 106.5(2) . . ?
C16 O3 C17 105.1(2) . . ?
C16 O4 C18 103.8(2) . . ?
O1 C1 C2 103.5(3) . . ?
O1 C1 H1A 111.1 . . ?
C2 C1 H1A 111.1 . . ?
O1 C1 H1B 111.1 . . ?
C2 C1 H1B 111.1 . . ?
H1A C1 H1B 109.0 . . ?
O2 C2 C1 105.5(3) . . ?
O2 C2 H2A 110.6 . . ?
C1 C2 H2A 110.6 . . ?
O2 C2 H2B 110.6 . . ?
C1 C2 H2B 110.6 . . ?
H2A C2 H2B 108.8 . . ?
O1 C3 O2 106.0(2) . . ?
O1 C3 C28 112.1(2) . . ?
O2 C3 C28 112.3(2) . . ?
O1 C3 C4 112.7(2) . . ?
O2 C3 C4 111.8(2) . . ?
C28 C3 C4 102.1(2) . . ?
C5 C4 C9 117.6(3) . . ?
C5 C4 C3 119.4(2) . . ?
C9 C4 C3 120.2(3) . . ?
C6 C5 C4 121.0(3) . . ?
C6 C5 H5 119.5 . . ?
C4 C5 H5 119.5 . . ?
C5 C6 C7 120.9(3) . . ?
C5 C6 H6 119.6 . . ?
C7 C6 H6 119.6 . . ?
C8 C7 C6 116.5(2) . . ?
C8 C7 C10 120.8(2) . . ?
C6 C7 C10 120.2(2) . . ?
C9 C8 C7 121.0(3) . . ?
C9 C8 H8 119.5 . . ?
C7 C8 H8 119.5 . . ?
C8 C9 C4 120.7(3) . . ?
C8 C9 H9 119.7 . . ?
C4 C9 H9 119.7 . . ?
C15 C10 C11 116.3(2) . . ?
C15 C10 C7 120.1(2) . . ?
C11 C10 C7 121.4(2) . . ?
C12 C11 C10 121.5(3) . . ?
C12 C11 H11 119.2 . . ?
C10 C11 H11 119.2 . . ?
C11 C12 C13 120.1(3) . . ?
C11 C12 H12 120.0 . . ?
C13 C12 H12 120.0 . . ?
C14 C13 C12 117.6(2) . . ?
C14 C13 C16 120.3(2) . . ?
C12 C13 C16 120.0(3) . . ?
C15 C14 C13 121.1(3) . . ?
C15 C14 H14 119.5 . . ?
C13 C14 H14 119.5 . . ?
C14 C15 C10 121.2(3) . . ?
C14 C15 H15 119.4 . . ?
C10 C15 H15 119.4 . . ?
O3 C16 O4 105.6(2) . . ?
O3 C16 C13 112.2(2) . . ?
O4 C16 C13 112.0(2) . . ?
O3 C16 C19 112.1(2) . . ?
O4 C16 C19 112.7(2) . . ?
C13 C16 C19 102.4(2) . . ?
O3 C17 C18 105.5(2) . . ?
O3 C17 H17A 110.7 . . ?
C18 C17 H17A 110.7 . . ?
O3 C17 H17B 110.7 . . ?
C18 C17 H17B 110.7 . . ?
H17A C17 H17B 108.8 . . ?
O4 C18 C17 104.3(2) . . ?
O4 C18 H18A 110.9 . . ?
C17 C18 H18A 110.9 . . ?
O4 C18 H18B 110.9 . . ?
C17 C18 H18B 110.9 . . ?
H18A C18 H18B 108.9 . . ?
C24 C19 C20 117.8(3) . . ?
C24 C19 C16 119.7(2) . . ?
C20 C19 C16 119.6(2) . . ?
C21 C20 C19 120.1(3) . . ?
C21 C20 H20 120.0 . . ?
C19 C20 H20 120.0 . . ?
C20 C21 C22 121.6(3) . . ?
C20 C21 H21 119.2 . . ?
C22 C21 H21 119.2 . . ?
C23 C22 C21 115.8(2) . . ?
C23 C22 C25 120.8(2) . . ?
C21 C22 C25 121.0(2) . . ?
C24 C23 C22 121.4(2) . . ?
C24 C23 H23 119.3 . . ?
C22 C23 H23 119.3 . . ?
C23 C24 C19 120.6(3) . . ?
C23 C24 H24 119.7 . . ?
C19 C24 H24 119.7 . . ?
C30 C25 C26 116.4(2) . . ?
C30 C25 C22 120.9(2) . . ?
C26 C25 C22 120.4(2) . . ?
C27 C26 C25 121.4(3) . . ?
C27 C26 H26 119.3 . . ?
C25 C26 H26 119.3 . . ?
C28 C27 C26 120.5(3) . . ?
C28 C27 H27 119.7 . . ?
C26 C27 H27 119.7 . . ?
C27 C28 C29 118.0(3) . . ?
C27 C28 C3 119.4(2) . . ?
C29 C28 C3 120.1(3) . . ?
C30 C29 C28 120.9(3) . . ?
C30 C29 H29 119.6 . . ?
C28 C29 H29 119.6 . . ?
C29 C30 C25 121.0(3) . . ?
C29 C30 H30 119.5 . . ?
C25 C30 H30 119.5 . . ?

loop_
_geom_bond_atom_site_label_1
_geom_bond_atom_site_label_2
_geom_bond_distance
_geom_bond_site_symmetry_2
_geom_bond_publ_flag
O1 C3 1.414(3) . ?
O1 C1 1.436(3) . ?
O2 C3 1.416(3) . ?
O2 C2 1.427(4) . ?
O3 C16 1.411(3) . ?
O3 C17 1.428(4) . ?
O4 C16 1.412(3) . ?
O4 C18 1.445(3) . ?
C1 C2 1.501(5) . ?
C1 H1A 0.9700 . ?
C1 H1B 0.9700 . ?
C2 H2A 0.9700 . ?
C2 H2B 0.9700 . ?
C3 C28 1.516(4) . ?
C3 C4 1.547(4) . ?
C4 C5 1.383(4) . ?
C4 C9 1.393(4) . ?
C5 C6 1.380(4) . ?
C5 H5 0.9300 . ?
C6 C7 1.402(4) . ?
C6 H6 0.9300 . ?
C7 C8 1.398(4) . ?
C7 C10 1.496(4) . ?
C8 C9 1.382(4) . ?
C8 H8 0.9300 . ?
C9 H9 0.9300 . ?
C10 C15 1.394(4) . ?
C10 C11 1.398(4) . ?
C11 C12 1.385(4) . ?
C11 H11 0.9300 . ?
C12 C13 1.394(4) . ?
C12 H12 0.9300 . ?
C13 C14 1.385(4) . ?
C13 C16 1.512(4) . ?
C14 C15 1.378(4) . ?
C14 H14 0.9300 . ?
C15 H15 0.9300 . ?
C16 C19 1.546(4) . ?
C17 C18 1.508(5) . ?
C17 H17A 0.9700 . ?
C17 H17B 0.9700 . ?
C18 H18A 0.9700 . ?
C18 H18B 0.9700 . ?
C19 C24 1.393(4) . ?
C19 C20 1.393(4) . ?
C20 C21 1.378(4) . ?
C20 H20 0.9300 . ?
C21 C22 1.403(4) . ?
C21 H21 0.9300 . ?
C22 C23 1.401(4) . ?
C22 C25 1.492(4) . ?
C23 C24 1.373(4) . ?
C23 H23 0.9300 . ?
C24 H24 0.9300 . ?
C25 C30 1.400(4) . ?
C25 C26 1.404(4) . ?
C26 C27 1.383(4) . ?
C26 H26 0.9300 . ?
C27 C28 1.381(4) . ?
C27 H27 0.9300 . ?
C28 C29 1.391(4) . ?
C29 C30 1.380(4) . ?
C29 H29 0.9300 . ?
C30 H30 0.9300 . ?

loop_
_geom_torsion_atom_site_label_1
_geom_torsion_atom_site_label_2
_geom_torsion_atom_site_label_3
_geom_torsion_atom_site_label_4
_geom_torsion
_geom_torsion_site_symmetry_1
_geom_torsion_site_symmetry_2
_geom_torsion_site_symmetry_3
_geom_torsion_site_symmetry_4
_geom_torsion_publ_flag
C3 O1 C1 C2 34.7(3) . . . . ?
C3 O2 C2 C1 -5.8(4) . . . . ?
O1 C1 C2 O2 -17.9(4) . . . . ?
C1 O1 C3 O2 -39.6(3) . . . . ?
C1 O1 C3 C28 -162.5(3) . . . . ?
C1 O1 C3 C4 82.9(3) . . . . ?
C2 O2 C3 O1 28.1(3) . . . . ?
C2 O2 C3 C28 150.9(3) . . . . ?
C2 O2 C3 C4 -95.0(3) . . . . ?
O1 C3 C4 C5 42.5(3) . . . . ?
O2 C3 C4 C5 161.7(2) . . . . ?
C28 C3 C4 C5 -78.0(3) . . . . ?
O1 C3 C4 C9 -157.1(2) . . . . ?
O2 C3 C4 C9 -37.9(3) . . . . ?
C28 C3 C4 C9 82.4(3) . . . . ?
C9 C4 C5 C6 -11.8(4) . . . . ?
C3 C4 C5 C6 149.2(3) . . . . ?
C4 C5 C6 C7 -0.2(4) . . . . ?
C5 C6 C7 C8 12.8(4) . . . . ?
C5 C6 C7 C10 -149.1(3) . . . . ?
C6 C7 C8 C9 -13.8(4) . . . . ?
C10 C7 C8 C9 148.0(2) . . . . ?
C7 C8 C9 C4 2.1(4) . . . . ?
C5 C4 C9 C8 10.8(4) . . . . ?
C3 C4 C9 C8 -150.0(3) . . . . ?
C8 C7 C10 C15 -5.9(4) . . . . ?
C6 C7 C10 C15 155.2(3) . . . . ?
C8 C7 C10 C11 -168.4(3) . . . . ?
C6 C7 C10 C11 -7.3(4) . . . . ?
C15 C10 C11 C12 -12.9(4) . . . . ?
C7 C10 C11 C12 150.3(3) . . . . ?
C10 C11 C12 C13 1.5(5) . . . . ?
C11 C12 C13 C14 10.9(4) . . . . ?
C11 C12 C13 C16 -152.6(3) . . . . ?
C12 C13 C14 C15 -11.7(5) . . . . ?
C16 C13 C14 C15 151.8(3) . . . . ?
C13 C14 C15 C10 0.0(5) . . . . ?
C11 C10 C15 C14 12.2(4) . . . . ?
C7 C10 C15 C14 -151.2(3) . . . . ?
C17 O3 C16 O4 -37.0(3) . . . . ?
C17 O3 C16 C13 -159.4(2) . . . . ?
C17 O3 C16 C19 86.0(3) . . . . ?
C18 O4 C16 O3 40.1(3) . . . . ?
C18 O4 C16 C13 162.5(2) . . . . ?
C18 O4 C16 C19 -82.6(3) . . . . ?
C14 C13 C16 O3 161.0(2) . . . . ?
C12 C13 C16 O3 -35.9(4) . . . . ?
C14 C13 C16 O4 42.4(4) . . . . ?
C12 C13 C16 O4 -154.5(3) . . . . ?
C14 C13 C16 C19 -78.6(3) . . . . ?
C12 C13 C16 C19 84.5(3) . . . . ?
C16 O3 C17 C18 18.9(3) . . . . ?
C16 O4 C18 C17 -26.9(3) . . . . ?
O3 C17 C18 O4 5.0(3) . . . . ?
O3 C16 C19 C24 41.4(3) . . . . ?
O4 C16 C19 C24 160.4(2) . . . . ?
C13 C16 C19 C24 -79.0(3) . . . . ?
O3 C16 C19 C20 -158.3(2) . . . . ?
O4 C16 C19 C20 -39.3(3) . . . . ?
C13 C16 C19 C20 81.3(3) . . . . ?
C24 C19 C20 C21 11.1(4) . . . . ?
C16 C19 C20 C21 -149.6(3) . . . . ?
C19 C20 C21 C22 2.3(4) . . . . ?
C20 C21 C22 C23 -14.7(4) . . . . ?
C20 C21 C22 C25 147.8(3) . . . . ?
C21 C22 C23 C24 14.1(4) . . . . ?
C25 C22 C23 C24 -148.4(3) . . . . ?
C22 C23 C24 C19 -1.1(4) . . . . ?
C20 C19 C24 C23 -11.7(4) . . . . ?
C16 C19 C24 C23 148.9(3) . . . . ?
C23 C22 C25 C30 -5.0(4) . . . . ?
C21 C22 C25 C30 -166.6(3) . . . . ?
C23 C22 C25 C26 157.1(3) . . . . ?
C21 C22 C25 C26 -4.5(4) . . . . ?
C30 C25 C26 C27 11.6(4) . . . . ?
C22 C25 C26 C27 -151.3(3) . . . . ?
C25 C26 C27 C28 -0.8(4) . . . . ?
C26 C27 C28 C29 -10.2(4) . . . . ?
C26 C27 C28 C3 152.0(3) . . . . ?
O1 C3 C28 C27 160.0(2) . . . . ?
O2 C3 C28 C27 40.8(4) . . . . ?
C4 C3 C28 C27 -79.1(3) . . . . ?
O1 C3 C28 C29 -38.1(4) . . . . ?
O2 C3 C28 C29 -157.3(3) . . . . ?
C4 C3 C28 C29 82.8(3) . . . . ?
C27 C28 C29 C30 10.3(5) . . . . ?
C3 C28 C29 C30 -151.8(3) . . . . ?
C28 C29 C30 C25 0.8(5) . . . . ?
C26 C25 C30 C29 -11.5(4) . . . . ?
C22 C25 C30 C29 151.3(3) . . . . ?
